data_7023657
loop_
_publ_author_name
'Howson, Suzanne E.'
'Clarkson, Guy J.'
'Faulkner, Alan D.'
'Kaner, Rebecca A.'
'Whitmore, Michael J.'
'Scott, Peter'

_publ_section_title
;
 Optically pure heterobimetallic helicates from self-assembly and click
 strategies.
;
_journal_issue 42
_journal_name_full 'Dalton transactions (Cambridge, England : 2003)'
_journal_page_first 14967
_journal_page_last 14981
_journal_paper_doi 10.1039/c3dt51725j
_journal_volume 42
_journal_year 2013
_chemical_absolute_configuration rmad
_chemical_formula_moiety 'C72 H69 Cu Fe N15 O3, 2.67(Cl O4), 0.33(I3)'
_chemical_formula_sum 'C72 H69 Cl2.67 Cu Fe I N15 O13.68'
_chemical_formula_weight 1703.83
_chemical_name_systematic
; 
 ? 
;
_space_group_IT_number 198
_symmetry_cell_setting cubic
_symmetry_space_group_name_Hall 'P 2ac 2ab 3'
_symmetry_space_group_name_H-M 'P 21 3'
_atom_sites_solution_hydrogens geom
_atom_sites_solution_primary direct
_atom_sites_solution_secondary difmap
_audit_creation_method SHELXL-97
_cell_angle_alpha 90.00
_cell_angle_beta 90.00
_cell_angle_gamma 90.00
_cell_formula_units_Z 4
_cell_length_a 20.5043(4)
_cell_length_b 20.5043(4)
_cell_length_c 20.5043(4)
_cell_measurement_reflns_used 5357
_cell_measurement_temperature 100(2)
_cell_measurement_theta_max 70.56
_cell_measurement_theta_min 3.73
_cell_volume 8620.5(3)
_computing_cell_refinement 'CrysAlis RED, Oxford Diffraction Ltd'
_computing_data_collection 'CrysAlis CCD, Oxford Diffraction Ltd'
_computing_data_reduction 'CrysAlis RED, Oxford Diffraction Ltd'
_computing_molecular_graphics 'SHELXTL (Sheldrick, 1997)'
_computing_publication_material 'SHELXTL (Sheldrick, 1997)'
_computing_structure_refinement 'SHELXL-97 (Sheldrick, 1997)'
_computing_structure_solution 'SHELXS-97 (Sheldrick, 1990)'
_diffrn_ambient_temperature 100(2)
_diffrn_detector_area_resol_mean 10.2833
_diffrn_measured_fraction_theta_full 0.985
_diffrn_measured_fraction_theta_max 0.985
_diffrn_measurement_device_type 'Oxford Diffraction Gemini R'
_diffrn_measurement_method '\f & \w scans'
_diffrn_radiation_monochromator graphite
_diffrn_radiation_source 'Enhance (Mo) X-ray Source'
_diffrn_radiation_type CuK\a
_diffrn_radiation_wavelength 1.54184
_diffrn_reflns_av_R_equivalents 0.0552
_diffrn_reflns_av_sigmaI/netI 0.0449
_diffrn_reflns_limit_h_max 15
_diffrn_reflns_limit_h_min -24
_diffrn_reflns_limit_k_max 24
_diffrn_reflns_limit_k_min -22
_diffrn_reflns_limit_l_max 18
_diffrn_reflns_limit_l_min -24
_diffrn_reflns_number 18683
_diffrn_reflns_theta_full 70.68
_diffrn_reflns_theta_max 70.68
_diffrn_reflns_theta_min 3.73
_diffrn_standards_decay_% nil
_exptl_absorpt_coefficient_mu 5.757
_exptl_absorpt_correction_T_max 1.00
_exptl_absorpt_correction_T_min 0.61
_exptl_absorpt_correction_type multi-scan
_exptl_absorpt_process_details 'ABSPACK(CrysAlis, Oxford Diffraction)'
_exptl_crystal_colour purple
_exptl_crystal_density_diffrn 1.313
_exptl_crystal_density_method 'not measured'
_exptl_crystal_description block
_exptl_crystal_F_000 3475
_exptl_crystal_size_max 0.35
_exptl_crystal_size_mid 0.28
_exptl_crystal_size_min 0.25
_refine_diff_density_max 0.629
_refine_diff_density_min -0.350
_refine_diff_density_rms 0.101
_refine_ls_abs_structure_details 'Flack H D (1983), Acta Cryst. A39, 876-881, 2492 Friedel pairs'
_refine_ls_abs_structure_Flack 0.012(11)
_refine_ls_extinction_method none
_refine_ls_goodness_of_fit_ref 1.369
_refine_ls_hydrogen_treatment constr
_refine_ls_matrix_type full
_refine_ls_number_parameters 386
_refine_ls_number_reflns 5470
_refine_ls_number_restraints 97
_refine_ls_restrained_S_all 1.381
_refine_ls_R_factor_all 0.1125
_refine_ls_R_factor_gt 0.0876
_refine_ls_shift/su_max 0.000
_refine_ls_shift/su_mean 0.000
_refine_ls_structure_factor_coef Fsqd
_refine_ls_weighting_details 'calc w=1/[\s^2^(Fo^2^)+(0.1000P)^2^+0.0000P] where P=(Fo^2^+2Fc^2^)/3'
_refine_ls_weighting_scheme calc
_refine_ls_wR_factor_gt 0.2093
_refine_ls_wR_factor_ref 0.2242
_reflns_number_gt 4035
_reflns_number_total 5470
_reflns_threshold_expression >2sigma(I)
_cod_data_source_file c3dt51725j.txt
_cod_data_source_block mw3
_cod_original_cell_volume 8620.6(3)
_cod_original_sg_symbol_H-M P2(1)3
_cod_database_code 7023657

loop_
_symmetry_equiv_pos_as_xyz
'x, y, z'
'z, x, y'
'y, z, x'
'-y+1/2, -z, x+1/2'
'z+1/2, -x+1/2, -y'
'-y, z+1/2, -x+1/2'
'-z+1/2, -x, y+1/2'
'-z, x+1/2, -y+1/2'
'y+1/2, -z+1/2, -x'
'-x+1/2, -y, z+1/2'
'x+1/2, -y+1/2, -z'
'-x, y+1/2, -z+1/2'

loop_
_atom_site_label
_atom_site_type_symbol
_atom_site_fract_x
_atom_site_fract_y
_atom_site_fract_z
_atom_site_U_iso_or_equiv
_atom_site_adp_type
_atom_site_occupancy
_atom_site_symmetry_multiplicity
_atom_site_calc_flag
_atom_site_refinement_flags
_atom_site_disorder_assembly
_atom_site_disorder_group
Fe1 Fe 0.33976(4) 0.16024(4) 0.83976(4) 0.0456(3) Uani 1 3 d S . .
Cu1 Cu 0.16684(6) 0.33316(6) 0.66684(6) 0.0832(6) Uani 1 3 d S . .
N1 N 0.4350(2) 0.1590(2) 0.8324(2) 0.0495(10) Uani 1 1 d . . .
C1 C 0.4788(3) 0.1572(3) 0.8799(3) 0.0590(14) Uani 1 1 d . . .
H1 H 0.4637 0.1531 0.9235 0.071 Uiso 1 1 calc R . .
C2 C 0.5449(3) 0.1610(3) 0.8697(3) 0.0572(14) Uani 1 1 d . . .
H2 H 0.5746 0.1595 0.9052 0.069 Uiso 1 1 calc R . .
C3 C 0.5675(3) 0.1670(3) 0.8048(3) 0.0601(15) Uani 1 1 d . . .
H3 H 0.6128 0.1706 0.7958 0.072 Uiso 1 1 calc R . .
C4 C 0.5234(3) 0.1675(3) 0.7560(3) 0.0576(14) Uani 1 1 d . . .
H4 H 0.5374 0.1711 0.7120 0.069 Uiso 1 1 calc R . .
C5 C 0.4572(3) 0.1626(3) 0.7703(3) 0.0532(13) Uani 1 1 d . . .
C6 C 0.4060(3) 0.1607(3) 0.7218(3) 0.0541(13) Uani 1 1 d . . .
H6 H 0.4155 0.1611 0.6764 0.065 Uiso 1 1 calc R . .
N2 N 0.3467(2) 0.1583(2) 0.7434(2) 0.0523(10) Uani 1 1 d . . .
C7 C 0.2912(3) 0.1484(3) 0.6974(3) 0.0564(14) Uani 1 1 d . . .
H7 H 0.2513 0.1683 0.7172 0.068 Uiso 1 1 calc R . .
C8 C 0.2786(3) 0.0755(3) 0.6879(3) 0.0603(15) Uani 1 1 d . . .
C9 C 0.3283(3) 0.0299(3) 0.6783(3) 0.0606(15) Uani 1 1 d . . .
H9 H 0.3726 0.0435 0.6771 0.073 Uiso 1 1 calc R . .
C10 C 0.3125(4) -0.0362(4) 0.6707(3) 0.0728(19) Uani 1 1 d . . .
H10 H 0.3467 -0.0668 0.6644 0.087 Uiso 1 1 calc R . .
C11 C 0.2505(5) -0.0578(4) 0.6719(4) 0.081(2) Uani 1 1 d . . .
H11 H 0.2412 -0.1030 0.6673 0.097 Uiso 1 1 calc R . .
C12 C 0.1994(5) -0.0119(4) 0.6802(4) 0.084(2) Uani 1 1 d . . .
H12 H 0.1552 -0.0259 0.6795 0.101 Uiso 1 1 calc R . .
C13 C 0.2144(4) 0.0535(4) 0.6893(3) 0.0710(18) Uani 1 1 d . . .
H13 H 0.1802 0.0838 0.6967 0.085 Uiso 1 1 calc R . .
C14 C 0.3016(4) 0.1787(3) 0.6312(3) 0.0679(17) Uani 1 1 d . . .
H14A H 0.3425 0.1622 0.6115 0.082 Uiso 1 1 calc R . .
H14B H 0.2649 0.1677 0.6018 0.082 Uiso 1 1 calc R . .
O1 O 0.3052(2) 0.2471(2) 0.6404(2) 0.0676(12) Uani 1 1 d . . .
C15 C 0.3026(5) 0.2826(4) 0.5799(4) 0.078(2) Uani 1 1 d . . .
H15A H 0.2641 0.2692 0.5541 0.094 Uiso 1 1 calc R . .
H15B H 0.3424 0.2745 0.5538 0.094 Uiso 1 1 calc R . .
C16 C 0.2980(4) 0.3515(4) 0.5978(4) 0.081(2) Uani 1 1 d . . .
N3 N 0.2457(4) 0.3776(3) 0.6302(4) 0.0867(19) Uani 1 1 d . . .
N4 N 0.2551(4) 0.4403(4) 0.6421(4) 0.100(2) Uani 1 1 d . A .
N5 N 0.3131(5) 0.4534(4) 0.6142(4) 0.104(2) Uani 1 1 d D . .
C17 C 0.3418(6) 0.4037(4) 0.5889(5) 0.097(3) Uani 1 1 d . A .
H17 H 0.3835 0.4024 0.5687 0.116 Uiso 1 1 calc R . .
C18 C 0.3431(14) 0.5208(7) 0.6268(13) 0.116(9) Uani 0.77(4) 1 d P A 1
H18A H 0.3757 0.5311 0.5927 0.139 Uiso 0.77(4) 1 calc PR A 1
H18B H 0.3087 0.5547 0.6258 0.139 Uiso 0.77(4) 1 calc PR A 1
C19 C 0.3729(9) 0.5194(8) 0.6883(9) 0.129(5) Uani 0.77(4) 1 d PGU A 1
C20 C 0.4342(9) 0.4919(7) 0.6978(8) 0.127(5) Uani 0.77(4) 1 d PGU A 1
H20 H 0.4575 0.4744 0.6618 0.152 Uiso 0.77(4) 1 calc PR A 1
C21 C 0.4614(9) 0.4901(7) 0.7599(10) 0.129(5) Uani 0.77(4) 1 d PGU A 1
H21 H 0.5032 0.4713 0.7663 0.154 Uiso 0.77(4) 1 calc PR A 1
C22 C 0.4272(12) 0.5157(7) 0.8125(8) 0.137(5) Uani 0.77(4) 1 d PGU A 1
H22 H 0.4458 0.5144 0.8550 0.164 Uiso 0.77(4) 1 calc PR A 1
C23 C 0.3660(11) 0.5431(6) 0.8031(10) 0.137(5) Uani 0.77(4) 1 d PGU A 1
H23 H 0.3426 0.5606 0.8391 0.164 Uiso 0.77(4) 1 calc PR A 1
C24 C 0.3388(9) 0.5450(7) 0.7410(11) 0.132(5) Uani 0.77(4) 1 d PGU A 1
H24 H 0.2969 0.5637 0.7346 0.158 Uiso 0.77(4) 1 calc PR A 1
C18A C 0.337(5) 0.513(3) 0.639(5) 0.12(3) Uiso 0.23(4) 1 d PD A 2
H18C H 0.2983 0.5410 0.6458 0.145 Uiso 0.23(4) 1 calc PR A 2
H18D H 0.3626 0.5329 0.6038 0.145 Uiso 0.23(4) 1 calc PR A 2
C19A C 0.3787(12) 0.5205(17) 0.7017(9) 0.049(9) Uiso 0.23(4) 1 d PG A 2
C20A C 0.4406(12) 0.4928(17) 0.7017(10) 0.048(10) Uiso 0.23(4) 1 d PG A 2
H20A H 0.4592 0.4775 0.6621 0.058 Uiso 0.23(4) 1 calc PR A 2
C21A C 0.4753(10) 0.4874(16) 0.7597(12) 0.060(10) Uiso 0.23(4) 1 d PG A 2
H21A H 0.5176 0.4685 0.7597 0.072 Uiso 0.23(4) 1 calc PR A 2
C22A C 0.4482(11) 0.5098(14) 0.8177(10) 0.045(9) Uiso 0.23(4) 1 d PG A 2
H22A H 0.4719 0.5061 0.8573 0.054 Uiso 0.23(4) 1 calc PR A 2
C23A C 0.3863(11) 0.5375(13) 0.8176(9) 0.046(9) Uiso 0.23(4) 1 d PG A 2
H23A H 0.3677 0.5528 0.8573 0.056 Uiso 0.23(4) 1 calc PR A 2
C24A C 0.3516(10) 0.5429(16) 0.7597(11) 0.066(11) Uiso 0.23(4) 1 d PG A 2
H24A H 0.3093 0.5618 0.7597 0.079 Uiso 0.23(4) 1 calc PR A 2
Cl10 Cl 0.49357(9) 0.49357(9) 0.49357(9) 0.0743(8) Uani 1 3 d SD . .
O11 O 0.5322(5) 0.5322(5) 0.5322(5) 0.147(7) Uani 0.680(17) 3 d SPU B 1
O12 O 0.4321(6) 0.5261(8) 0.4877(7) 0.140(4) Uani 0.680(17) 1 d PU B 1
O11A O 0.4544(5) 0.4544(5) 0.4544(5) 0.136(8) Uiso 0.320(17) 3 d SPDU B 2
O12A O 0.4637(11) 0.5545(11) 0.5023(15) 0.144(6) Uiso 0.320(17) 1 d PDU B 2
Cl20 Cl 0.25135(19) 0.75135(19) 0.74865(19) 0.1179(13) Uani 1 3 d S . .
O21 O 0.2915(5) 0.7915(5) 0.7085(5) 0.143(5) Uani 1 3 d S . .
O22 O 0.2541(7) 0.6927(5) 0.7180(8) 0.212(7) Uani 1 1 d . . .
Cl30 Cl 0.1751(4) 0.5473(3) 0.4975(3) 0.0719(18) Uani 0.22 1 d PDU C 1
O31 O 0.1747(11) 0.5780(9) 0.5572(7) 0.085(5) Uani 0.22 1 d PDU C 1
O32 O 0.1730(13) 0.4808(7) 0.5093(11) 0.099(5) Uani 0.22 1 d PDU C 1
O33 O 0.1203(9) 0.5658(12) 0.4658(11) 0.084(6) Uani 0.22 1 d PDU C 1
O34 O 0.2283(10) 0.5617(12) 0.4644(11) 0.083(6) Uani 0.22 1 d PDU C 1
I1 I -0.04032(10) 0.54032(10) 0.45968(10) 0.1369(15) Uani 0.33 3 d SP D 2
I2 I 0.1002(3) 0.5439(2) 0.4757(3) 0.0735(13) Uani 0.11 1 d P D 2
I3 I 0.2397(3) 0.5387(3) 0.4800(3) 0.0840(17) Uani 0.11 1 d P D 2

loop_
_atom_site_aniso_label
_atom_site_aniso_U_11
_atom_site_aniso_U_22
_atom_site_aniso_U_33
_atom_site_aniso_U_23
_atom_site_aniso_U_13
_atom_site_aniso_U_12
Fe1 0.0456(3) 0.0456(3) 0.0456(3) -0.0038(4) 0.0038(4) -0.0038(4)
Cu1 0.0832(6) 0.0832(6) 0.0832(6) 0.0040(6) -0.0040(6) 0.0040(6)
N1 0.049(2) 0.049(2) 0.050(2) -0.002(2) 0.002(2) -0.006(2)
C1 0.059(3) 0.051(3) 0.067(4) -0.008(3) -0.004(3) -0.004(3)
C2 0.047(3) 0.053(3) 0.072(4) -0.006(3) 0.002(3) -0.007(3)
C3 0.057(3) 0.043(3) 0.080(4) -0.009(3) 0.004(3) -0.007(3)
C4 0.062(4) 0.048(3) 0.063(3) -0.003(3) 0.012(3) -0.009(3)
C5 0.056(3) 0.047(3) 0.057(3) -0.006(3) 0.019(2) -0.006(3)
C6 0.057(3) 0.053(3) 0.053(3) -0.001(3) 0.006(2) -0.001(3)
N2 0.056(3) 0.043(2) 0.057(3) -0.004(2) 0.000(2) -0.005(2)
C7 0.061(3) 0.065(4) 0.043(3) 0.001(3) -0.001(2) -0.003(3)
C8 0.065(4) 0.069(4) 0.047(3) -0.005(3) -0.005(3) -0.016(3)
C9 0.071(4) 0.062(4) 0.049(3) -0.015(3) -0.001(3) 0.000(3)
C10 0.102(6) 0.065(4) 0.052(3) -0.015(3) -0.019(3) 0.006(4)
C11 0.118(7) 0.065(4) 0.060(4) -0.008(3) -0.022(4) -0.017(4)
C12 0.096(6) 0.089(6) 0.066(4) -0.011(4) -0.018(4) -0.024(5)
C13 0.086(5) 0.069(4) 0.058(4) -0.001(3) -0.013(3) -0.005(4)
C14 0.077(4) 0.071(4) 0.056(4) -0.001(3) -0.010(3) -0.002(3)
O1 0.077(3) 0.069(3) 0.057(2) 0.006(2) 0.000(2) -0.006(2)
C15 0.096(5) 0.083(5) 0.056(4) 0.016(3) -0.005(4) -0.001(4)
C16 0.090(5) 0.086(5) 0.068(4) 0.025(4) 0.006(4) -0.005(4)
N3 0.099(5) 0.069(4) 0.093(5) 0.021(3) -0.007(4) -0.003(3)
N4 0.106(6) 0.082(5) 0.110(6) 0.019(4) 0.008(5) 0.008(4)
N5 0.125(7) 0.077(5) 0.110(6) 0.036(4) -0.003(5) -0.012(4)
C17 0.115(7) 0.071(5) 0.104(6) 0.032(5) 0.011(6) 0.009(5)
C18 0.128(15) 0.057(7) 0.163(19) 0.041(9) 0.023(12) -0.003(7)
C19 0.164(11) 0.057(6) 0.165(10) 0.013(7) 0.056(9) -0.035(6)
C20 0.162(11) 0.054(5) 0.164(10) 0.014(6) 0.043(9) -0.029(6)
C21 0.162(11) 0.061(6) 0.162(10) 0.016(6) 0.043(9) -0.033(6)
C22 0.165(11) 0.081(6) 0.165(10) 0.021(6) 0.044(9) -0.031(7)
C23 0.165(11) 0.078(6) 0.167(10) 0.013(7) 0.056(9) -0.025(7)
C24 0.162(10) 0.065(6) 0.168(10) 0.009(7) 0.057(9) -0.036(6)
Cl10 0.0743(8) 0.0743(8) 0.0743(8) -0.0012(8) -0.0012(8) -0.0012(8)
O11 0.147(7) 0.147(7) 0.147(7) -0.043(5) -0.043(5) -0.043(5)
O12 0.089(6) 0.182(9) 0.149(8) 0.060(7) -0.021(6) 0.029(6)
Cl20 0.1179(13) 0.1179(13) 0.1179(13) -0.0070(18) -0.0070(18) 0.0070(18)
O21 0.143(5) 0.143(5) 0.143(5) -0.003(6) -0.003(6) 0.003(6)
O22 0.205(12) 0.114(7) 0.316(19) -0.009(8) 0.080(11) -0.046(7)
Cl30 0.101(6) 0.057(4) 0.058(4) 0.001(3) -0.001(3) 0.012(3)
O31 0.094(10) 0.071(9) 0.091(10) 0.010(8) -0.013(9) 0.029(9)
O32 0.132(12) 0.089(10) 0.077(10) 0.000(9) -0.018(10) 0.022(10)
O33 0.118(12) 0.070(11) 0.064(10) -0.013(9) 0.006(10) -0.011(10)
O34 0.118(12) 0.071(11) 0.059(10) -0.008(9) -0.013(10) -0.016(10)
I1 0.1369(15) 0.1369(15) 0.1369(15) 0.0333(12) -0.0333(12) 0.0333(12)
I2 0.095(3) 0.046(2) 0.079(3) 0.0180(18) -0.033(2) -0.0171(19)
I3 0.100(3) 0.064(3) 0.088(3) 0.024(2) -0.044(3) -0.011(2)

loop_
_atom_type_symbol
_atom_type_description
_atom_type_scat_dispersion_real
_atom_type_scat_dispersion_imag
_atom_type_scat_source
C C 0.0181 0.0091 'International Tables Vol C Tables 4.2.6.8 and 6.1.1.4'
H H 0.0000 0.0000 'International Tables Vol C Tables 4.2.6.8 and 6.1.1.4'
N N 0.0311 0.0180 'International Tables Vol C Tables 4.2.6.8 and 6.1.1.4'
O O 0.0492 0.0322 'International Tables Vol C Tables 4.2.6.8 and 6.1.1.4'
Cl Cl 0.3639 0.7018 'International Tables Vol C Tables 4.2.6.8 and 6.1.1.4'
Fe Fe -1.1336 3.1974 'International Tables Vol C Tables 4.2.6.8 and 6.1.1.4'
Cu Cu -1.9646 0.5888 'International Tables Vol C Tables 4.2.6.8 and 6.1.1.4'
I I -0.3257 6.8362 'International Tables Vol C Tables 4.2.6.8 and 6.1.1.4'

loop_
_geom_angle_atom_site_label_1
_geom_angle_atom_site_label_2
_geom_angle_atom_site_label_3
_geom_angle
_geom_angle_site_symmetry_1
_geom_angle_site_symmetry_3
N1 Fe1 N1 93.71(19) . 4_565
N1 Fe1 N1 93.71(19) . 5_456
N1 Fe1 N1 93.71(19) 4_565 5_456
N1 Fe1 N2 89.91(19) . 4_565
N1 Fe1 N2 81.46(19) 4_565 4_565
N1 Fe1 N2 174.15(18) 5_456 4_565
N1 Fe1 N2 81.46(19) . .
N1 Fe1 N2 174.15(18) 4_565 .
N1 Fe1 N2 89.91(19) 5_456 .
N2 Fe1 N2 95.2(2) 4_565 .
N1 Fe1 N2 174.15(18) . 5_456
N1 Fe1 N2 89.91(19) 4_565 5_456
N1 Fe1 N2 81.46(19) 5_456 5_456
N2 Fe1 N2 95.2(2) 4_565 5_456
N2 Fe1 N2 95.2(2) . 5_456
N3 Cu1 N3 119.982(10) 5_456 .
N3 Cu1 N3 119.982(11) 5_456 4_565
N3 Cu1 N3 119.982(9) . 4_565
C1 N1 C5 117.6(5) . .
C1 N1 Fe1 128.4(4) . .
C5 N1 Fe1 114.0(4) . .
N1 C1 C2 123.7(6) . .
N1 C1 H1 118.1 . .
C2 C1 H1 118.1 . .
C1 C2 C3 118.3(6) . .
C1 C2 H2 120.9 . .
C3 C2 H2 120.9 . .
C4 C3 C2 118.5(5) . .
C4 C3 H3 120.8 . .
C2 C3 H3 120.8 . .
C3 C4 C5 119.8(6) . .
C3 C4 H4 120.1 . .
C5 C4 H4 120.1 . .
N1 C5 C4 122.0(6) . .
N1 C5 C6 113.6(5) . .
C4 C5 C6 124.3(5) . .
N2 C6 C5 116.5(5) . .
N2 C6 H6 121.7 . .
C5 C6 H6 121.7 . .
C6 N2 C7 120.4(5) . .
C6 N2 Fe1 114.1(4) . .
C7 N2 Fe1 125.3(4) . .
N2 C7 C14 113.8(5) . .
N2 C7 C8 110.0(5) . .
C14 C7 C8 108.1(5) . .
N2 C7 H7 108.2 . .
C14 C7 H7 108.2 . .
C8 C7 H7 108.2 . .
C13 C8 C9 118.4(6) . .
C13 C8 C7 118.2(6) . .
C9 C8 C7 123.3(6) . .
C8 C9 C10 119.5(7) . .
C8 C9 H9 120.2 . .
C10 C9 H9 120.2 . .
C11 C10 C9 122.4(7) . .
C11 C10 H10 118.8 . .
C9 C10 H10 118.8 . .
C10 C11 C12 118.8(7) . .
C10 C11 H11 120.6 . .
C12 C11 H11 120.6 . .
C13 C12 C11 119.5(8) . .
C13 C12 H12 120.2 . .
C11 C12 H12 120.2 . .
C12 C13 C8 121.3(8) . .
C12 C13 H13 119.3 . .
C8 C13 H13 119.3 . .
O1 C14 C7 107.2(5) . .
O1 C14 H14A 110.3 . .
C7 C14 H14A 110.3 . .
O1 C14 H14B 110.3 . .
C7 C14 H14B 110.3 . .
H14A C14 H14B 108.5 . .
C14 O1 C15 112.6(5) . .
O1 C15 C16 106.0(6) . .
O1 C15 H15A 110.5 . .
C16 C15 H15A 110.5 . .
O1 C15 H15B 110.5 . .
C16 C15 H15B 110.5 . .
H15A C15 H15B 108.7 . .
N3 C16 C17 105.3(8) . .
N3 C16 C15 123.3(8) . .
C17 C16 C15 131.3(9) . .
N4 N3 C16 110.8(7) . .
N4 N3 Cu1 119.4(6) . .
C16 N3 Cu1 129.4(6) . .
N3 N4 N5 104.1(7) . .
C17 N5 N4 114.7(8) . .
C17 N5 C18A 132(5) . .
N4 N5 C18A 109(5) . .
C17 N5 C18 126.7(14) . .
N4 N5 C18 117.5(14) . .
C18A N5 C18 12(5) . .
N5 C17 C16 104.9(9) . .
N5 C17 H17 127.5 . .
C16 C17 H17 127.5 . .
C19 C18 N5 107.9(15) . .
C19 C18 H18A 110.1 . .
N5 C18 H18A 110.1 . .
C19 C18 H18B 110.1 . .
N5 C18 H18B 110.1 . .
H18A C18 H18B 108.4 . .
C20 C19 C24 120.0 . .
C20 C19 C18 121.9(17) . .
C24 C19 C18 118.1(17) . .
C21 C20 C19 120.0 . .
C21 C20 H20 120.0 . .
C19 C20 H20 120.0 . .
C20 C21 C22 120.0 . .
C20 C21 H21 120.0 . .
C22 C21 H21 120.0 . .
C23 C22 C21 120.0 . .
C23 C22 H22 120.0 . .
C21 C22 H22 120.0 . .
C22 C23 C24 120.0 . .
C22 C23 H23 120.0 . .
C24 C23 H23 120.0 . .
C23 C24 C19 120.0 . .
C23 C24 H24 120.0 . .
C19 C24 H24 120.0 . .
N5 C18A C19A 126(7) . .
N5 C18A H18C 105.9 . .
C19A C18A H18C 105.9 . .
N5 C18A H18D 105.9 . .
C19A C18A H18D 105.9 . .
H18C C18A H18D 106.2 . .
C20A C19A C24A 120.0 . .
C20A C19A C18A 118(4) . .
C24A C19A C18A 121(4) . .
C19A C20A C21A 120.0 . .
C19A C20A H20A 120.0 . .
C21A C20A H20A 120.0 . .
C22A C21A C20A 120.0 . .
C22A C21A H21A 120.0 . .
C20A C21A H21A 120.0 . .
C21A C22A C23A 120.0 . .
C21A C22A H22A 120.0 . .
C23A C22A H22A 120.0 . .
C24A C23A C22A 120.0 . .
C24A C23A H23A 120.0 . .
C22A C23A H23A 120.0 . .
C23A C24A C19A 120.0 . .
C23A C24A H24A 120.0 . .
C19A C24A H24A 120.0 . .
O11 Cl10 O11A 180.0(5) . .
O11 Cl10 O12A 70.4(8) . 3
O11A Cl10 O12A 109.6(8) . 3
O11 Cl10 O12A 70.4(8) . 2
O11A Cl10 O12A 109.6(8) . 2
O12A Cl10 O12A 109.4(8) 3 2
O11 Cl10 O12A 70.4(8) . .
O11A Cl10 O12A 109.6(8) . .
O12A Cl10 O12A 109.4(8) 3 .
O12A Cl10 O12A 109.4(8) 2 .
O11 Cl10 O12 106.7(7) . 3
O11A Cl10 O12 73.3(7) . 3
O12A Cl10 O12 37.9(9) 3 3
O12A Cl10 O12 133.5(16) 2 3
O12A Cl10 O12 112.9(16) . 3
O11 Cl10 O12 106.7(7) . .
O11A Cl10 O12 73.3(7) . .
O12A Cl10 O12 133.5(16) 3 .
O12A Cl10 O12 112.9(16) 2 .
O12A Cl10 O12 37.9(9) . .
O12 Cl10 O12 112.1(7) 3 .
O11 Cl10 O12 106.7(7) . 2
O11A Cl10 O12 73.3(7) . 2
O12A Cl10 O12 112.9(16) 3 2
O12A Cl10 O12 37.9(9) 2 2
O12A Cl10 O12 133.5(16) . 2
O12 Cl10 O12 112.1(7) 3 2
O12 Cl10 O12 112.1(6) . 2
O22 Cl20 O22 115.3(4) 8_656 9_466
O22 Cl20 O22 115.3(4) 8_656 .
O22 Cl20 O22 115.3(4) 9_466 .
O22 Cl20 O21 102.7(6) 8_656 .
O22 Cl20 O21 102.7(6) 9_466 .
O22 Cl20 O21 102.7(6) . .
O34 Cl30 O33 112.2(13) . .
O34 Cl30 O31 111.1(13) . .
O33 Cl30 O31 107.0(11) . .
O34 Cl30 O32 109.7(13) . .
O33 Cl30 O32 109.6(13) . .
O31 Cl30 O32 107.1(11) . .
I2 I1 I2 85.15(15) . 5_456
I2 I1 I2 85.15(15) . 4_565
I2 I1 I2 85.15(15) 5_456 4_565
I3 I2 I1 174.0(3) . .

loop_
_geom_bond_atom_site_label_1
_geom_bond_atom_site_label_2
_geom_bond_distance
_geom_bond_site_symmetry_2
Fe1 N1 1.958(4) .
Fe1 N1 1.958(4) 4_565
Fe1 N1 1.958(4) 5_456
Fe1 N2 1.982(5) 4_565
Fe1 N2 1.982(5) .
Fe1 N2 1.982(5) 5_456
Cu1 N3 2.002(8) 5_456
Cu1 N3 2.002(8) .
Cu1 N3 2.002(7) 4_565
N1 C1 1.326(8) .
N1 C5 1.354(7) .
C1 C2 1.372(9) .
C1 H1 0.9500 .
C2 C3 1.414(9) .
C2 H2 0.9500 .
C3 C4 1.349(9) .
C3 H3 0.9500 .
C4 C5 1.391(8) .
C4 H4 0.9500 .
C5 C6 1.447(9) .
C6 N2 1.295(8) .
C6 H6 0.9500 .
N2 C7 1.492(8) .
C7 C14 1.509(9) .
C7 C8 1.529(9) .
C7 H7 1.0000 .
C8 C13 1.392(10) .
C8 C9 1.398(10) .
C9 C10 1.403(10) .
C9 H9 0.9500 .
C10 C11 1.345(12) .
C10 H10 0.9500 .
C11 C12 1.419(13) .
C11 H11 0.9500 .
C12 C13 1.389(11) .
C12 H12 0.9500 .
C13 H13 0.9500 .
C14 O1 1.417(9) .
C14 H14A 0.9900 .
C14 H14B 0.9900 .
O1 C15 1.439(8) .
C15 C16 1.463(12) .
C15 H15A 0.9900 .
C15 H15B 0.9900 .
C16 N3 1.372(11) .
C16 C17 1.408(13) .
N3 N4 1.322(10) .
N4 N5 1.347(11) .
N5 C17 1.287(13) .
N5 C18A 1.41(2) .
N5 C18 1.535(18) .
C17 H17 0.9500 .
C18 C19 1.40(3) .
C18 H18A 0.9900 .
C18 H18B 0.9900 .
C19 C20 1.3900 .
C19 C24 1.3900 .
C20 C21 1.3900 .
C20 H20 0.9500 .
C21 C22 1.3900 .
C21 H21 0.9500 .
C22 C23 1.3900 .
C22 H22 0.9500 .
C23 C24 1.3900 .
C23 H23 0.9500 .
C24 H24 0.9500 .
C18A C19A 1.55(9) .
C18A H18C 0.9900 .
C18A H18D 0.9900 .
C19A C20A 1.3900 .
C19A C24A 1.3900 .
C20A C21A 1.3900 .
C20A H20A 0.9500 .
C21A C22A 1.3900 .
C21A H21A 0.9500 .
C22A C23A 1.3900 .
C22A H22A 0.9500 .
C23A C24A 1.3900 .
C23A H23A 0.9500 .
C24A H24A 0.9500 .
Cl10 O11 1.373(18) .
Cl10 O11A 1.391(19) .
Cl10 O12A 1.403(17) 3
Cl10 O12A 1.403(17) 2
Cl10 O12A 1.403(17) .
Cl10 O12 1.431(11) 3
Cl10 O12 1.431(11) .
Cl10 O12 1.431(11) 2
Cl20 O22 1.359(12) 8_656
Cl20 O22 1.359(12) 9_466
Cl20 O22 1.359(12) .
Cl20 O21 1.427(19) .
Cl30 O34 1.318(14) .
Cl30 O33 1.352(14) .
Cl30 O31 1.377(13) .
Cl30 O32 1.386(14) .
I1 I2 2.901(6) .
I1 I2 2.901(6) 5_456
I1 I2 2.901(6) 4_565
I2 I3 2.863(8) .
